data_4100165
loop_
_publ_author_name
'Yamashita, Makoto'
'Goto, Kei'
'Kawashima, Takayuki'

_publ_section_title
;
 Fixation of Both O2 and CO2 from Air by a Crystalline Palladium Complex
 Bearing N-Heterocyclic Carbene Ligands
;
_journal_coden_ASTM JACSAT
_journal_issue 20
_journal_name_full 'Journal of the American Chemical Society'
_journal_page_first 7294
_journal_page_last 7295
_journal_paper_doi 10.1021/ja051054h
_journal_volume 127
_journal_year 2005
_chemical_formula_sum 'C102 H102 Cl2 N4 O4 Pd'
_chemical_formula_weight 1625.18
_space_group_IT_number 15
_symmetry_cell_setting monoclinic
_symmetry_space_group_name_Hall '-C 2yc'
_symmetry_space_group_name_H-M 'C 1 2/c 1'
_cell_angle_alpha 90.0000(11)
_cell_angle_beta 125.4099(17)
_cell_angle_gamma 90.0000(11)
_cell_formula_units_Z 4
_cell_length_a 32.121(15)
_cell_length_b 13.230(5)
_cell_length_c 25.781(12)
_cell_measurement_temperature 120(2)
_cell_volume 8929(7)
_diffrn_ambient_temperature 120(2)
_exptl_crystal_density_diffrn 1.209
_cod_depositor_comments
;
 Updated bibliographic information.

 Antanas Vaitkus,
 2019-10-02
;
_cod_original_sg_symbol_H-M 'C 2/c'
_cod_database_code 4100165

loop_
_symmetry_equiv_pos_as_xyz
'x, y, z'
'-x, y, -z+1/2'
'x+1/2, y+1/2, z'
'-x+1/2, y+1/2, -z+1/2'
'-x, -y, -z'
'x, -y, z-1/2'
'-x+1/2, -y+1/2, -z'
'x+1/2, -y+1/2, z-1/2'

loop_
_atom_site_label
_atom_site_type_symbol
_atom_site_fract_x
_atom_site_fract_y
_atom_site_fract_z
_atom_site_U_iso_or_equiv
_atom_site_adp_type
_atom_site_occupancy
_atom_site_symmetry_multiplicity
_atom_site_calc_flag
_atom_site_refinement_flags
_atom_site_disorder_assembly
_atom_site_disorder_group
Pd1 Pd 0.0000 -0.01877(9) 0.2500 0.0569(5) Uani 1 2 d S . .
C1 C 0.0002(3) 0.0835(6) 0.3061(4) 0.036(3) Uani 1 1 d . . .
N1 N -0.0299(3) 0.1615(6) 0.2979(3) 0.035(2) Uani 1 1 d . . .
C2 C -0.0135(3) 0.2039(7) 0.3555(4) 0.042(3) Uani 1 1 d . . .
H1 H -0.0288 0.2590 0.3623 0.051 Uiso 1 1 calc R . .
C3 C 0.0280(4) 0.1527(7) 0.3999(4) 0.038(3) Uani 1 1 d . . .
H2 H 0.0481 0.1653 0.4444 0.046 Uiso 1 1 calc R . .
N2 N 0.0361(3) 0.0802(5) 0.3705(3) 0.037(2) Uani 1 1 d . . .
C4 C -0.0761(3) 0.1963(6) 0.2399(4) 0.029(2) Uani 1 1 d . . .
C5 C -0.0760(3) 0.2410(7) 0.1910(4) 0.032(2) Uani 1 1 d . . .
H3 H -0.0453 0.2448 0.1936 0.038 Uiso 1 1 calc R . .
C6 C -0.1220(4) 0.2803(7) 0.1378(4) 0.040(3) Uani 1 1 d . . .
C7 C -0.1658(4) 0.2796(7) 0.1366(4) 0.038(2) Uani 1 1 d . . .
H4 H -0.1967 0.3057 0.1004 0.045 Uiso 1 1 calc R . .
C8 C -0.1654(3) 0.2417(7) 0.1871(4) 0.037(2) Uani 1 1 d . . .
C9 C -0.1199(3) 0.1969(6) 0.2383(4) 0.034(2) Uani 1 1 d . . .
H5 H -0.1193 0.1666 0.2721 0.041 Uiso 1 1 calc R . .
C10 C -0.1220(4) 0.3311(9) 0.0853(5) 0.045(3) Uani 1 1 d . . .
C11 C -0.1465(4) 0.2872(10) 0.0262(5) 0.057(3) Uani 1 1 d . . .
C12 C -0.1453(5) 0.3295(14) -0.0199(6) 0.083(5) Uani 1 1 d . . .
H6 H -0.1623 0.2983 -0.0605 0.100 Uiso 1 1 calc R . .
C13 C -0.1192(7) 0.4181(19) -0.0082(7) 0.124(7) Uani 1 1 d . . .
H7 H -0.1172 0.4458 -0.0407 0.148 Uiso 1 1 calc R . .
C14 C -0.0954(5) 0.4691(13) 0.0496(7) 0.099(6) Uani 1 1 d . . .
H8 H -0.0790 0.5321 0.0557 0.119 Uiso 1 1 calc R . .
C15 C -0.0963(4) 0.4249(10) 0.0995(5) 0.069(4) Uani 1 1 d . . .
C16 C -0.1760(5) 0.1934(10) 0.0088(5) 0.074(4) Uani 1 1 d . . .
H9 H -0.1794 0.1630 -0.0281 0.112 Uiso 1 1 calc R . .
H10 H -0.2100 0.2082 -0.0018 0.112 Uiso 1 1 calc R . .
H11 H -0.1583 0.1461 0.0447 0.112 Uiso 1 1 calc R . .
C17 C -0.0751(5) 0.4788(10) 0.1604(6) 0.083(4) Uani 1 1 d . . .
H12 H -0.1007 0.4802 0.1698 0.125 Uiso 1 1 calc R . .
H13 H -0.0662 0.5481 0.1570 0.125 Uiso 1 1 calc R . .
H14 H -0.0444 0.4436 0.1948 0.125 Uiso 1 1 calc R . .
C18 C -0.2098(3) 0.2497(8) 0.1904(4) 0.040(3) Uani 1 1 d . . .
C19 C -0.2232(4) 0.3437(8) 0.2010(4) 0.042(3) Uani 1 1 d . . .
C20 C -0.2621(4) 0.3510(9) 0.2076(5) 0.055(3) Uani 1 1 d . . .
H15 H -0.2706 0.4154 0.2154 0.066 Uiso 1 1 calc R . .
C21 C -0.2900(4) 0.2665(11) 0.2032(5) 0.059(3) Uani 1 1 d . . .
H16 H -0.3172 0.2740 0.2076 0.071 Uiso 1 1 calc R . .
C22 C -0.2778(4) 0.1702(11) 0.1924(4) 0.060(3) Uani 1 1 d . . .
H17 H -0.2962 0.1120 0.1901 0.072 Uiso 1 1 calc R . .
C23 C -0.2369(4) 0.1624(9) 0.1850(5) 0.050(3) Uani 1 1 d . . .
C24 C -0.1939(4) 0.4380(8) 0.2066(5) 0.060(3) Uani 1 1 d . . .
H18 H -0.2081 0.4652 0.1641 0.090 Uiso 1 1 calc R . .
H19 H -0.1578 0.4209 0.2274 0.090 Uiso 1 1 calc R . .
H20 H -0.1968 0.4887 0.2321 0.090 Uiso 1 1 calc R . .
C25 C -0.2255(5) 0.0617(10) 0.1728(6) 0.083(4) Uani 1 1 d . . .
H21 H -0.2183 0.0664 0.1408 0.125 Uiso 1 1 calc R . .
H22 H -0.2550 0.0173 0.1572 0.125 Uiso 1 1 calc R . .
H23 H -0.1957 0.0340 0.2124 0.125 Uiso 1 1 calc R . .
C26 C 0.0747(3) 0.0028(6) 0.4052(4) 0.031(2) Uani 1 1 d . . .
C27 C 0.0739(3) -0.0513(7) 0.4494(4) 0.039(3) Uani 1 1 d . . .
H24 H 0.0487 -0.0374 0.4567 0.047 Uiso 1 1 calc R . .
C28 C 0.1096(3) -0.1266(6) 0.4838(4) 0.032(2) Uani 1 1 d . . .
C29 C 0.1461(4) -0.1456(6) 0.4725(4) 0.037(3) Uani 1 1 d . . .
H25 H 0.1704 -0.1977 0.4957 0.044 Uiso 1 1 calc R . .
C30 C 0.1480(4) -0.0907(7) 0.4285(4) 0.037(2) Uani 1 1 d . . .
C31 C 0.1107(3) -0.0154(7) 0.3928(4) 0.034(2) Uani 1 1 d . . .
H26 H 0.1103 0.0219 0.3611 0.041 Uiso 1 1 calc R . .
C32 C 0.1888(4) -0.1137(7) 0.4191(4) 0.041(3) Uani 1 1 d . . .
C33 C 0.2395(5) -0.0890(8) 0.4656(5) 0.058(3) Uani 1 1 d . . .
C34 C 0.2762(5) -0.1144(10) 0.4565(6) 0.069(4) Uani 1 1 d . . .
H27 H 0.3107 -0.0962 0.4882 0.083 Uiso 1 1 calc R . .
C35 C 0.2654(8) -0.1642(12) 0.4043(9) 0.098(6) Uani 1 1 d . . .
H28 H 0.2916 -0.1795 0.3990 0.118 Uiso 1 1 calc R . .
C36 C 0.2155(8) -0.1925(9) 0.3590(7) 0.083(5) Uani 1 1 d . . .
H29 H 0.2076 -0.2297 0.3228 0.100 Uiso 1 1 calc R . .
C37 C 0.1766(5) -0.1676(8) 0.3651(5) 0.054(3) Uani 1 1 d . . .
C38 C 0.2550(4) -0.0362(10) 0.5265(5) 0.070(4) Uani 1 1 d . . .
H30 H 0.2802 -0.0776 0.5632 0.104 Uiso 1 1 calc R . .
H31 H 0.2249 -0.0265 0.5267 0.104 Uiso 1 1 calc R . .
H32 H 0.2701 0.0297 0.5291 0.104 Uiso 1 1 calc R . .
C39 C 0.1235(6) -0.2006(10) 0.3174(6) 0.087(5) Uani 1 1 d . . .
H33 H 0.1107 -0.2365 0.3387 0.130 Uiso 1 1 calc R . .
H34 H 0.1225 -0.2457 0.2865 0.130 Uiso 1 1 calc R . .
H35 H 0.1020 -0.1413 0.2952 0.130 Uiso 1 1 calc R . .
C40 C 0.1091(3) -0.1904(7) 0.5324(4) 0.036(2) Uani 1 1 d . . .
C41 C 0.0730(4) -0.2650(7) 0.5105(4) 0.048(3) Uani 1 1 d . . .
C42 C 0.0742(4) -0.3261(8) 0.5561(5) 0.057(3) Uani 1 1 d . . .
H36 H 0.0488 -0.3764 0.5427 0.068 Uiso 1 1 calc R . .
C43 C 0.1119(4) -0.3135(8) 0.6199(5) 0.051(3) Uani 1 1 d . . .
H37 H 0.1136 -0.3569 0.6504 0.061 Uiso 1 1 calc R . .
C44 C 0.1463(4) -0.2388(8) 0.6386(5) 0.045(3) Uani 1 1 d . . .
H38 H 0.1719 -0.2308 0.6829 0.054 Uiso 1 1 calc R . .
C45 C 0.1468(3) -0.1740(7) 0.5978(4) 0.037(3) Uani 1 1 d . . .
C46 C 0.0322(5) -0.2824(8) 0.4413(5) 0.079(4) Uani 1 1 d . . .
H39 H 0.0053 -0.2314 0.4260 0.118 Uiso 1 1 calc R . .
H40 H 0.0175 -0.3499 0.4355 0.118 Uiso 1 1 calc R . .
H41 H 0.0469 -0.2772 0.4172 0.118 Uiso 1 1 calc R . .
C47 C 0.1864(4) -0.0934(8) 0.6202(5) 0.063(4) Uani 1 1 d . . .
H42 H 0.2034 -0.0816 0.6658 0.094 Uiso 1 1 calc R . .
H43 H 0.1702 -0.0308 0.5967 0.094 Uiso 1 1 calc R . .
H44 H 0.2118 -0.1151 0.6128 0.094 Uiso 1 1 calc R . .
O1 O 0.0092(5) -0.1416(10) 0.2949(6) 0.038(3) Uiso 0.50 1 d P . .
C48 C 0.0099(8) -0.2241(12) 0.2680(7) 0.029(5) Uiso 0.50 1 d P . .
O3 O 0.0091(5) -0.2203(10) 0.2162(6) 0.040(4) Uiso 0.50 1 d P . .
O4 O 0.0112(5) -0.1231(9) 0.1962(6) 0.035(3) Uiso 0.50 1 d P . .
C49 C -0.0693(5) 0.5872(9) 0.2979(6) 0.080(4) Uani 1 1 d . . .
H45 H -0.0426 0.6366 0.3072 0.096 Uiso 1 1 calc R . .
H46 H -0.0943 0.5831 0.2512 0.096 Uiso 1 1 calc R . .
Cl1 Cl -0.04118(12) 0.4689(3) 0.32715(18) 0.0906(12) Uani 1 1 d . . .
Cl2 Cl -0.09970(13) 0.6289(3) 0.3313(2) 0.1010(13) Uani 1 1 d . . .
C50 C -0.0912(17) -0.023(3) 0.3829(16) 0.174(19) Uiso 0.50 1 d PD A 2
Cl3 Cl -0.0524(6) -0.1015(13) 0.4465(6) 0.189(6) Uiso 0.50 1 d PD A 2
Cl4 Cl -0.0716(3) -0.0570(7) 0.3359(4) 0.105(3) Uiso 0.50 1 d PD A 2
C51 C -0.0811(9) -0.1078(16) 0.3633(9) 0.117(11) Uiso 0.50 1 d PD B 1
Cl5 Cl -0.0668(6) 0.0166(12) 0.3840(7) 0.088(4) Uiso 0.25 1 d PD B 1
Cl6 Cl -0.0809(10) -0.178(2) 0.4203(11) 0.067(7) Uiso 0.13 1 d PD B 1
Cl7 Cl -0.1273(3) -0.0396(6) 0.2955(4) 0.034(2) Uiso 0.25 1 d PD B 1
Cl8 Cl -0.0905(6) -0.1318(12) 0.4235(6) 0.069(4) Uiso 0.25 1 d PD B 1
Cl9 Cl -0.0582(8) -0.0447(15) 0.4248(10) 0.037(5) Uiso 0.12 1 d P B 1
O5 O 0.0070(6) -0.3132(12) 0.2851(7) 0.066(4) Uiso 0.50 1 d P . .

loop_
_atom_site_aniso_label
_atom_site_aniso_U_11
_atom_site_aniso_U_22
_atom_site_aniso_U_33
_atom_site_aniso_U_23
_atom_site_aniso_U_13
_atom_site_aniso_U_12
Pd1 0.0602(9) 0.0302(6) 0.0368(7) 0.000 0.0031(6) 0.000
C1 0.038(6) 0.024(5) 0.029(5) 0.000(4) 0.010(5) -0.008(4)
N1 0.029(4) 0.033(5) 0.030(5) 0.007(3) 0.011(4) 0.002(4)
C2 0.032(6) 0.043(6) 0.034(6) -0.002(5) 0.009(5) -0.004(5)
C3 0.042(6) 0.040(6) 0.028(5) 0.000(4) 0.017(5) 0.006(5)
N2 0.031(5) 0.028(5) 0.033(5) 0.008(3) 0.008(4) 0.000(3)
C4 0.018(5) 0.037(5) 0.017(5) 0.005(4) 0.001(4) -0.002(4)
C5 0.030(5) 0.040(6) 0.022(5) 0.007(4) 0.013(4) 0.003(4)
C6 0.040(7) 0.040(6) 0.031(6) 0.014(4) 0.016(5) 0.000(5)
C7 0.024(6) 0.055(7) 0.033(6) 0.003(5) 0.016(5) -0.001(5)
C8 0.030(6) 0.042(6) 0.023(5) 0.003(4) 0.007(5) 0.002(4)
C9 0.035(6) 0.035(5) 0.027(5) 0.005(4) 0.015(5) -0.003(4)
C10 0.029(6) 0.073(8) 0.034(6) 0.024(5) 0.019(5) 0.015(5)
C11 0.040(7) 0.100(10) 0.026(7) 0.016(6) 0.016(6) 0.022(7)
C12 0.047(8) 0.144(15) 0.040(8) 0.007(9) 0.015(7) -0.004(9)
C13 0.077(12) 0.24(2) 0.045(10) 0.072(12) 0.032(9) 0.041(13)
C14 0.049(8) 0.160(15) 0.069(10) 0.057(10) 0.024(7) -0.024(8)
C15 0.046(7) 0.089(9) 0.043(7) 0.031(7) 0.009(6) -0.004(7)
C16 0.078(9) 0.073(9) 0.039(7) 0.000(6) 0.015(6) 0.010(8)
C17 0.063(8) 0.071(8) 0.083(9) 0.007(7) 0.023(7) -0.040(7)
C18 0.023(6) 0.066(8) 0.018(5) 0.004(5) 0.004(4) -0.004(5)
C19 0.029(6) 0.054(7) 0.030(6) 0.009(5) 0.011(5) 0.005(5)
C20 0.050(7) 0.057(8) 0.059(7) 0.011(6) 0.032(6) 0.016(6)
C21 0.037(7) 0.104(11) 0.032(6) 0.018(6) 0.018(5) 0.023(7)
C22 0.045(7) 0.108(11) 0.023(6) 0.005(6) 0.018(5) -0.019(7)
C23 0.045(7) 0.071(8) 0.035(6) -0.015(5) 0.023(5) -0.013(6)
C24 0.057(8) 0.059(7) 0.062(8) 0.015(6) 0.033(6) 0.020(6)
C25 0.112(11) 0.076(9) 0.099(10) -0.034(8) 0.082(10) -0.043(8)
C26 0.021(5) 0.030(6) 0.020(5) 0.006(4) -0.001(4) 0.005(4)
C27 0.033(6) 0.032(5) 0.031(5) -0.002(4) 0.006(5) 0.001(4)
C28 0.032(6) 0.028(5) 0.015(5) 0.001(4) 0.002(4) 0.003(4)
C29 0.043(6) 0.025(5) 0.032(6) 0.000(4) 0.016(5) 0.004(4)
C30 0.046(6) 0.028(5) 0.031(6) 0.002(4) 0.019(5) 0.005(4)
C31 0.034(6) 0.025(4) 0.022(5) -0.001(4) 0.003(4) -0.001(4)
C32 0.051(7) 0.031(5) 0.026(5) 0.017(4) 0.015(5) 0.019(5)
C33 0.067(9) 0.062(8) 0.057(8) 0.029(6) 0.042(7) 0.041(6)
C34 0.066(8) 0.089(10) 0.067(9) 0.046(8) 0.046(8) 0.051(7)
C35 0.151(17) 0.094(12) 0.094(12) 0.073(10) 0.096(13) 0.097(12)
C36 0.156(15) 0.049(8) 0.065(10) 0.029(7) 0.076(11) 0.056(10)
C37 0.078(9) 0.044(7) 0.041(7) 0.013(5) 0.035(7) 0.023(6)
C38 0.031(6) 0.103(11) 0.051(7) -0.002(7) 0.010(5) 0.004(6)
C39 0.133(13) 0.074(9) 0.049(8) -0.017(6) 0.051(9) -0.013(8)
C40 0.034(6) 0.037(6) 0.036(6) 0.010(4) 0.019(5) 0.012(4)
C41 0.050(7) 0.034(6) 0.032(6) 0.009(5) 0.008(5) 0.010(5)
C42 0.062(8) 0.041(7) 0.064(8) 0.007(6) 0.035(7) 0.000(5)
C43 0.060(8) 0.057(7) 0.038(6) 0.009(5) 0.030(6) 0.008(6)
C44 0.051(7) 0.050(7) 0.031(6) 0.009(5) 0.021(5) 0.015(6)
C45 0.032(6) 0.040(6) 0.024(5) 0.005(4) 0.007(4) 0.013(4)
C46 0.079(9) 0.045(7) 0.062(8) -0.002(6) 0.012(7) -0.019(6)
C47 0.074(8) 0.044(7) 0.031(6) -0.009(5) 0.008(6) -0.001(6)
C49 0.087(10) 0.052(8) 0.079(9) 0.010(6) 0.035(8) 0.017(7)
Cl1 0.071(2) 0.065(2) 0.117(3) 0.031(2) 0.045(2) 0.0137(17)
Cl2 0.064(2) 0.107(3) 0.116(3) -0.013(2) 0.043(2) -0.002(2)

loop_
_geom_bond_atom_site_label_1
_geom_bond_atom_site_label_2
_geom_bond_distance
_geom_bond_site_symmetry_2
_geom_bond_publ_flag
Pd1 O1 1.915(13) 2 ?
Pd1 O1 1.915(13) . ?
Pd1 C1 1.978(9) . ?
Pd1 C1 1.978(9) 2 ?
Pd1 O4 2.131(13) . ?
Pd1 O4 2.131(13) 2 ?
C1 N1 1.345(11) . ?
C1 N2 1.367(10) . ?
N1 C2 1.375(12) . ?
N1 C4 1.441(10) . ?
C2 C3 1.333(12) . ?
C3 N2 1.339(11) . ?
N2 C26 1.449(10) . ?
C4 C9 1.380(12) . ?
C4 C5 1.395(12) . ?
C5 C6 1.409(12) . ?
C6 C7 1.391(13) . ?
C6 C10 1.512(13) . ?
C7 C8 1.390(13) . ?
C8 C9 1.413(12) . ?
C8 C18 1.479(14) . ?
C10 C11 1.373(15) . ?
C10 C15 1.415(15) . ?
C11 C12 1.336(17) . ?
C11 C16 1.465(16) . ?
C12 C13 1.37(2) . ?
C13 C14 1.39(2) . ?
C14 C15 1.428(16) . ?
C15 C17 1.484(17) . ?
C18 C19 1.393(14) . ?
C18 C23 1.404(14) . ?
C19 C20 1.359(15) . ?
C19 C24 1.518(14) . ?
C20 C21 1.395(16) . ?
C21 C22 1.406(16) . ?
C22 C23 1.438(15) . ?
C23 C25 1.462(16) . ?
C26 C27 1.359(13) . ?
C26 C31 1.387(13) . ?
C27 C28 1.384(12) . ?
C28 C29 1.383(13) . ?
C28 C40 1.519(12) . ?
C29 C30 1.380(13) . ?
C30 C31 1.413(12) . ?
C30 C32 1.495(14) . ?
C32 C33 1.391(15) . ?
C32 C37 1.404(14) . ?
C33 C34 1.370(15) . ?
C33 C38 1.516(15) . ?
C34 C35 1.349(19) . ?
C35 C36 1.38(2) . ?
C36 C37 1.385(18) . ?
C37 C39 1.477(17) . ?
C40 C41 1.370(13) . ?
C40 C45 1.411(12) . ?
C41 C42 1.408(14) . ?
C41 C46 1.497(13) . ?
C42 C43 1.375(14) . ?
C43 C44 1.347(14) . ?
C44 C45 1.363(13) . ?
C45 C47 1.497(14) . ?
O1 O4 0.849(15) 2 ?
O1 O3 1.148(15) 2 ?
O1 C48 1.30(2) . ?
O1 C48 1.74(2) 2 ?
C48 C48 0.76(3) 2 ?
C48 O3 0.91(2) 2 ?
C48 O5 1.28(2) . ?
C48 O3 1.32(3) . ?
C48 O5 1.64(2) 2 ?
C48 O1 1.74(2) 2 ?
O3 C48 0.91(2) 2 ?
O3 O1 1.148(15) 2 ?
O3 O5 1.325(18) 2 ?
O3 O4 1.403(18) . ?
O4 O1 0.849(15) 2 ?
C49 Cl2 1.723(14) . ?
C49 Cl1 1.744(11) . ?
C50 Cl3 1.72(2) . ?
C50 Cl4 1.72(2) . ?
C51 Cl9 1.55(3) . ?
C51 Cl5 1.709(19) . ?
C51 Cl6 1.734(19) . ?
C51 Cl7 1.750(18) . ?
C51 Cl8 1.774(19) . ?
Cl5 Cl9 1.23(3) . ?
Cl5 Cl7 2.096(17) . ?
Cl6 Cl8 0.71(3) . ?
Cl6 Cl9 1.88(3) . ?
Cl8 Cl9 1.54(3) . ?
O5 O3 1.325(18) 2 ?
O5 O5 1.59(3) 2 ?
O5 C48 1.64(2) 2 ?
